data_2101836
loop_
_publ_author_name
'Ferguson, George'

_publ_section_title
;
 Crystal Engineering Using Bisphenols and Trisphenols. Complexes with
 Hexamethylenetetramine (HMTA): Strings, Multiple Helices and
 Chains-of-Rings in the Crystal Structures of the Adducts of HTMA with
 4,4'-Thiodiphenol (1/1), 4,4'-Sulfonyldiphenol (1/1),
 4,4'-Isopropylidenediphenol (1/1), 1,1,1-Tris(4-hydroxyphenyl)ethane
 (1/2) and 1,3,5-Trihydroxybenzene (2/3)
;
_journal_issue 3
_journal_name_full 'Acta Crystallographica Section B'
_journal_page_first 521
_journal_page_last 533
_journal_paper_doi 10.1107/S0108768196014048
_journal_volume 53
_journal_year 1997
_chemical_formula_moiety 'C12 H10 O2 S, C6 H12 N4 '
_chemical_formula_sum 'C18 H22 N4 O2 S'
_chemical_formula_weight 358.46
_chemical_name_systematic ?
_space_group_IT_number 31
_symmetry_cell_setting orthorhombic
_symmetry_space_group_name_Hall 'P 2ac -2'
_symmetry_space_group_name_H-M 'P m n 21'
_cell_angle_alpha 90.00
_cell_angle_beta 90.00
_cell_angle_gamma 90.00
_cell_formula_units_Z 2
_cell_length_a 15.029(2)
_cell_length_b 9.7954(8)
_cell_length_c 5.9817(11)
_cell_measurement_reflns_used 25
_cell_measurement_temperature 294.0(10)
_cell_measurement_theta_max 21.60
_cell_measurement_theta_min 8.95
_cell_volume 880.6(2)
_computing_cell_refinement 'SET4 and CELDIM (Enraf-Nonius, 1992)'
_computing_data_collection 'CAD4 (Enraf-Nonius, 1992)'
_computing_data_reduction 'DATRD2 in NRCVAX94 (Gabe, Le Page, Charland, Lee & White, 1989)'
_computing_molecular_graphics 'NRCVAX94, PLATON (Spek, 1995a) and PLUTON (Spek 1995b)'
_computing_publication_material 'NRCVAX94, SHELXL93  and WordPerfect macro PREPCIF'
_computing_structure_refinement 'NRCVAX94 and SHELXL93 (Sheldrick, 1993)'
_computing_structure_solution 'SHELXS86 (Sheldrick, 1986)'
_diffrn_ambient_temperature 294.0(10)
_diffrn_measurement_device 'Enraf-Nonius CAD-4'
_diffrn_measurement_method \q/2\q
_diffrn_radiation_monochromator graphite
_diffrn_radiation_source 'X-ray tube'
_diffrn_radiation_type 'Molybdenum K\a'
_diffrn_radiation_wavelength 0.7107
_diffrn_reflns_av_R_equivalents 0.000
_diffrn_reflns_av_sigmaI/netI 0.0338
_diffrn_reflns_limit_h_max 19
_diffrn_reflns_limit_h_min 0
_diffrn_reflns_limit_k_max 12
_diffrn_reflns_limit_k_min 0
_diffrn_reflns_limit_l_max 7
_diffrn_reflns_limit_l_min 0
_diffrn_reflns_number 1096
_diffrn_reflns_theta_max 26.91
_diffrn_reflns_theta_min 2.07
_diffrn_standards_decay_% '2.7, allowed for by scaling'
_diffrn_standards_interval_time 120
_diffrn_standards_number 3
_exptl_absorpt_coefficient_mu 0.204
_exptl_absorpt_correction_T_max 1.0000
_exptl_absorpt_correction_T_min 1.0000
_exptl_absorpt_correction_type none
_exptl_crystal_colour colorless
_exptl_crystal_density_diffrn 1.352
_exptl_crystal_density_meas ?
_exptl_crystal_description plate
_exptl_crystal_F_000 380
_exptl_crystal_size_max 0.42
_exptl_crystal_size_mid 0.35
_exptl_crystal_size_min 0.12
_refine_diff_density_max 0.213
_refine_diff_density_min -0.170
_refine_ls_abs_structure_details 'Flack H D (1983), Acta Cryst. A39, 876-881'
_refine_ls_abs_structure_Flack 0.29(14)
_refine_ls_extinction_method none
_refine_ls_goodness_of_fit_all 1.100
_refine_ls_goodness_of_fit_obs 1.234
_refine_ls_hydrogen_treatment 'riding (SHELXL defaults, C-H 0.93 to 0.97, O-H 0.82\%A)'
_refine_ls_matrix_type full
_refine_ls_number_parameters 122
_refine_ls_number_reflns 1096
_refine_ls_number_restraints 1
_refine_ls_restrained_S_all 1.099
_refine_ls_restrained_S_obs 1.233
_refine_ls_R_factor_all 0.0540
_refine_ls_R_factor_obs 0.0323
_refine_ls_shift/esd_max 0.000
_refine_ls_shift/esd_mean 0.000
_refine_ls_structure_factor_coef Fsqd
_refine_ls_weighting_details 'w=1/[\s^2^(Fo^2^)+(0.0420P)^2^+0.0837P] where P=(Fo^2^+2Fc^2^)/3'
_refine_ls_weighting_scheme calc
_refine_ls_wR_factor_all 0.0863
_refine_ls_wR_factor_obs 0.0819
_reflns_number_observed 818
_reflns_number_total 1096
_reflns_observed_criterion >2\s(I)
_cod_data_source_file ab0361.cif
_cod_data_source_block 4c
_cod_depositor_comments
;
The following automatic conversions were performed:

'_refine_ls_weighting_scheme' value 'calc
w=1/[\s^2^(Fo^2^)+(0.0420P)^2^+0.0837P] where P=(Fo^2^+2Fc^2^)/3' was
changed to 'calc'. New tag '_refine_ls_weighting_details' was
created. The value of the new tag was set to
'w=1/[\s^2^(Fo^2^)+(0.0420P)^2^+0.0837P] where P=(Fo^2^+2Fc^2^)/3'.

Automatic conversion script
Id: cif_fix_values 3143 2015-03-26 13:38:13Z robertas 
;
_cod_database_code 2101836
_cod_database_fobs_code 2101836

loop_
_symmetry_equiv_pos_as_xyz
'x, y, z'
'-x, y, z'
'x+1/2, -y, z+1/2'
'-x+1/2, -y, z+1/2'

loop_
_atom_site_aniso_label
_atom_site_aniso_U_11
_atom_site_aniso_U_22
_atom_site_aniso_U_33
_atom_site_aniso_U_12
_atom_site_aniso_U_13
_atom_site_aniso_U_23
S1 0.0410(5) 0.0341(5) 0.0562(8) 0.000 0.000 0.0124(6)
O1 0.0497(13) 0.091(2) 0.0471(14) 0.0299(12) -0.0027(13) -0.008(2)
C11 0.0299(12) 0.0311(13) 0.040(2) -0.0064(11) 0.0022(12) 0.0051(13)
C12 0.0374(14) 0.0439(15) 0.032(2) -0.0056(12) 0.0030(13) -0.0045(13)
C13 0.0373(14) 0.0455(14) 0.037(2) 0.0018(12) 0.004(2) -0.004(2)
C14 0.0276(13) 0.0460(15) 0.042(2) 0.0031(13) 0.0036(13) 0.000(2)
C15 0.0355(14) 0.052(2) 0.033(2) -0.0035(14) 0.0004(14) -0.0057(14)
C16 0.0351(14) 0.038(2) 0.039(2) -0.0011(12) 0.0066(15) -0.0079(14)
N1 0.0355(12) 0.0388(12) 0.0377(14) 0.0025(9) 0.0003(12) -0.0043(12)
C2 0.046(2) 0.055(2) 0.042(2) 0.0066(14) -0.012(2) 0.001(2)
N3 0.048(2) 0.057(2) 0.027(2) 0.000 0.000 -0.006(2)
C4 0.051(3) 0.042(3) 0.053(3) 0.000 0.000 -0.017(2)
N5 0.054(2) 0.031(2) 0.040(2) 0.000 0.000 0.003(2)
C6 0.040(2) 0.048(2) 0.043(2) -0.0100(14) 0.0081(15) 0.000(2)
C7 0.046(2) 0.035(2) 0.044(3) 0.000 0.000 -0.011(2)

loop_
_atom_site_label
_atom_site_fract_x
_atom_site_fract_y
_atom_site_fract_z
_atom_site_U_iso_or_equiv
_atom_site_thermal_displace_type
_atom_site_calc_flag
_atom_site_refinement_flags
_atom_site_occupancy
_atom_site_type_symbol
S1 0.0000 0.55486(10) 0.0000(2) 0.0438(3) Uani d S 1 S
O1 0.30569(14) 0.2224(3) 0.3064(4) 0.0625(7) Uani d . 1 O
C11 0.0914(2) 0.4535(3) 0.0913(5) 0.0338(6) Uani d . 1 C
C12 0.1296(2) 0.3595(3) -0.0521(5) 0.0376(7) Uani d . 1 C
C13 0.2020(2) 0.2821(3) 0.0150(6) 0.0400(7) Uani d . 1 C
C14 0.2364(2) 0.2978(3) 0.2270(5) 0.0387(7) Uani d . 1 C
C15 0.1990(2) 0.3915(3) 0.3717(5) 0.0402(7) Uani d . 1 C
C16 0.1270(2) 0.4684(3) 0.3052(5) 0.0376(7) Uani d . 1 C
N1 0.41862(14) 0.0862(2) 0.0276(5) 0.0374(6) Uani d . 1 N
C2 0.4208(2) 0.0782(3) -0.2193(6) 0.0479(8) Uani d . 1 C
N3 0.5000 0.0065(4) -0.2996(6) 0.0442(9) Uani d S 1 N
C4 0.5000 -0.1320(4) -0.2015(9) 0.0487(12) Uani d S 1 C
N5 0.5000 -0.1285(3) 0.0415(7) 0.0417(9) Uani d S 1 N
C6 0.4215(2) -0.0554(3) 0.1160(5) 0.0436(8) Uani d . 1 C
C7 0.5000 0.1557(4) 0.1022(8) 0.0419(10) Uani d S 1 C
H1 0.3308 0.1844 0.2019 0.094 Uiso calc R 1 H
H12 0.1065 0.3482 -0.1951 0.045 Uiso calc R 1 H
H13 0.2273 0.2195 -0.0831 0.048 Uiso calc R 1 H
H15 0.2224 0.4027 0.5144 0.048 Uiso calc R 1 H
H16 0.1019 0.5309 0.4038 0.045 Uiso calc R 1 H
H2A 0.3680 0.0310 -0.2717 0.057 Uiso calc R 1 H
H2B 0.4200 0.1698 -0.2808 0.057 Uiso calc R 1 H
H4A 0.4478 -0.1810 -0.2530 0.058 Uiso calc PR 0.50 H
H4B 0.5522 -0.1810 -0.2530(9) 0.058 Uiso calc PR 0.50 H
H6A 0.4209 -0.0525 0.2781 0.052 Uiso calc R 1 H
H6B 0.3688 -0.1041 0.0672 0.052 Uiso calc R 1 H
H7A 0.5000 0.1607 0.2642 0.050 Uiso calc SR 1 H
H7B 0.5000 0.2484 0.0450(8) 0.050 Uiso calc SR 1 H

loop_
_atom_type_symbol
_atom_type_description
_atom_type_scat_dispersion_real
_atom_type_scat_dispersion_imag
_atom_type_scat_source
C C 0.0033 0.0016 'International Tables Vol C Tables 4.2.6.8 and 6.1.1.4'
H H 0.0000 0.0000 'International Tables Vol C Tables 4.2.6.8 and 6.1.1.4'
N N 0.0061 0.0033 'International Tables Vol C Tables 4.2.6.8 and 6.1.1.4'
O O 0.0106 0.0060 'International Tables Vol C Tables 4.2.6.8 and 6.1.1.4'
S S 0.1246 0.1234 'International Tables Vol C Tables 4.2.6.8 and 6.1.1.4'

loop_
_geom_angle_atom_site_label_1
_geom_angle_atom_site_label_2
_geom_angle_atom_site_label_3
_geom_angle_site_symmetry_1
_geom_angle_site_symmetry_3
_geom_angle
C11 S1 C11 . 2 101.0(2)
C12 C11 C16 . . 118.6(3)
C12 C11 S1 . . 120.1(2)
C16 C11 S1 . . 121.3(2)
C11 C12 C13 . . 120.7(3)
C14 C13 C12 . . 120.0(3)
O1 C14 C13 . . 123.2(3)
O1 C14 C15 . . 117.0(3)
C13 C14 C15 . . 119.8(3)
C16 C15 C14 . . 120.2(3)
C15 C16 C11 . . 120.6(3)
C7 N1 C2 . . 108.0(3)
C7 N1 C6 . . 107.5(3)
C2 N1 C6 . . 107.8(2)
N3 C2 N1 . . 111.8(3)
C2 N3 C2 2_655 . 108.8(3)
C2 N3 C4 . . 108.1(2)
C2 N3 C4 2_655 . 108.1(2)
N5 C4 N3 . . 112.1(4)
C6 N5 C6 2_655 . 108.9(3)
C6 N5 C4 . . 108.6(2)
C6 N5 C4 2_655 . 108.6(2)
N5 C6 N1 . . 112.1(3)
N1 C7 N1 . 2_655 112.7(3)

loop_
_geom_bond_atom_site_label_1
_geom_bond_atom_site_label_2
_geom_bond_distance
S1 C11 1.781(3)
O1 C14 1.362(3)
C11 C12 1.383(4)
C11 C16 1.395(4)
C12 C13 1.385(4)
C13 C14 1.379(4)
C14 C15 1.382(4)
C15 C16 1.377(4)
N1 C2 1.479(4)
N1 C6 1.485(4)
N1 C7 1.469(3)
C2 N3 1.464(4)
N3 C4 1.477(5)
C4 N5 1.454(6)
N5 C6 1.450(3)

loop_
_geom_torsion_atom_site_label_1
_geom_torsion_atom_site_label_2
_geom_torsion_atom_site_label_3
_geom_torsion_atom_site_label_4
_geom_torsion_site_symmetry_1
_geom_torsion_site_symmetry_4
_geom_torsion
C11 S1 C11 C12 2 . 93.0(2)
C11 S1 C11 C16 2 . -88.3(2)
C16 C11 C12 C13 . . -0.2(4)
S1 C11 C12 C13 . . 178.6(2)
C11 C12 C13 C14 . . 0.3(4)
C12 C13 C14 O1 . . 178.0(3)
C12 C13 C14 C15 . . -0.4(4)
O1 C14 C15 C16 . . -178.1(2)
C13 C14 C15 C16 . . 0.5(4)
C14 C15 C16 C11 . . -0.4(4)
C12 C11 C16 C15 . . 0.3(4)
S1 C11 C16 C15 . . -178.5(2)
C7 N1 C2 N3 . . 57.9(3)
C6 N1 C2 N3 . . -58.0(3)
N1 C2 N3 C2 . 2_655 -58.8(4)
N1 C2 N3 C4 . . 58.4(4)
C2 N3 C4 N5 2_655 . 58.8(2)
C2 N3 C4 N5 . . -58.8(2)
N3 C4 N5 C6 . 2_655 -59.1(2)
N3 C4 N5 C6 . . 59.1(2)
C6 N5 C6 N1 2_655 . 59.2(4)
C4 N5 C6 N1 . . -58.9(4)
C7 N1 C6 N5 . . -58.1(3)
C2 N1 C6 N5 . . 58.2(3)
C2 N1 C7 N1 . 2_655 -58.0(4)
C6 N1 C7 N1 . 2_655 58.1(4)
